data_7044558
loop_
_publ_author_name
'Ding, Qing-Rong'
'Liu, Jin-Xiu'
'Narayanam, Nagaraju'
'Zhang, Lei'
'Zhang, Jian'

_publ_section_title
;
 Construction of molecular rectangles with titanium--oxo clusters and
 rigid aromatic carboxylate ligands
;
_journal_name_full 'Dalton Trans.'
_journal_paper_doi 10.1039/C7DT03470A
_journal_year 2017
_chemical_formula_sum 'C104 H174 N2 O44 Ti10'
_chemical_formula_weight 2635.44
_chemical_name_systematic
;
 ?
;
_space_group_crystal_system monoclinic
_space_group_IT_number 14
_space_group_name_Hall '-P 2ybc'
_space_group_name_H-M_alt 'P 1 21/c 1'
_symmetry_space_group_name_Hall '-P 2ybc'
_symmetry_space_group_name_H-M 'P 1 21/c 1'
_atom_sites_solution_hydrogens geom
_audit_creation_method SHELXL-2014
_audit_update_record
;
2017-10-17 deposited with the CCDC.
2017-10-26 downloaded from the CCDC.
;
_cell_angle_alpha 90
_cell_angle_beta 95.404(2)
_cell_angle_gamma 90
_cell_formula_units_Z 2
_cell_length_a 18.6395(4)
_cell_length_b 17.7825(3)
_cell_length_c 19.4352(4)
_cell_measurement_reflns_used 9189
_cell_measurement_temperature 293(2)
_cell_measurement_theta_max 74.3930
_cell_measurement_theta_min 3.9640
_cell_volume 6413.3(2)
_computing_cell_refinement 'Bruker FRAMBO'
_computing_data_collection 'Bruker FRAMBO'
_computing_data_reduction 'Bruker SAINT'
_computing_molecular_graphics 'Bruker SHELXTL'
_computing_publication_material 'Bruker SHELXTL'
_computing_structure_refinement 'SHELXL-2014 (Sheldrick, 2014)'
_computing_structure_solution 'Bruker SHELXTL'
_diffrn_ambient_temperature 293(2)
_diffrn_detector_area_resol_mean 10.3503
_diffrn_measured_fraction_theta_full 1.000
_diffrn_measured_fraction_theta_max 0.973
_diffrn_measurement_device_type 'SuperNova, Dual, Cu at zero, Atlas'
_diffrn_measurement_method '\w scans'
_diffrn_radiation_type CuK\a
_diffrn_radiation_wavelength 1.54178
_diffrn_reflns_av_R_equivalents 0.0371
_diffrn_reflns_av_unetI/netI 0.0433
_diffrn_reflns_Laue_measured_fraction_full 1.000
_diffrn_reflns_Laue_measured_fraction_max 0.973
_diffrn_reflns_limit_h_max 22
_diffrn_reflns_limit_h_min -20
_diffrn_reflns_limit_k_max 12
_diffrn_reflns_limit_k_min -22
_diffrn_reflns_limit_l_max 24
_diffrn_reflns_limit_l_min -23
_diffrn_reflns_number 27029
_diffrn_reflns_point_group_measured_fraction_full 1.000
_diffrn_reflns_point_group_measured_fraction_max 0.973
_diffrn_reflns_theta_full 67.679
_diffrn_reflns_theta_max 74.398
_diffrn_reflns_theta_min 3.375
_diffrn_source 'micro-focus sealed X-ray tube'
_exptl_absorpt_coefficient_mu 5.681
_exptl_absorpt_correction_T_max 1.00000
_exptl_absorpt_correction_T_min 0.41291
_exptl_absorpt_correction_type multi-scan
_exptl_absorpt_process_details
;
CrysAlisPro 1.171.38.43f (Rigaku Oxford Diffraction, 2015)
Empirical absorption correction using spherical harmonics,
 implemented in SCALE3 ABSPACK scaling algorithm.
;
_exptl_crystal_colour yellow
_exptl_crystal_density_diffrn 1.365
_exptl_crystal_density_method 'not measured'
_exptl_crystal_description block
_exptl_crystal_F_000 2768
_exptl_crystal_size_max 0.2
_exptl_crystal_size_mid 0.2
_exptl_crystal_size_min 0.1
_refine_diff_density_max 1.086
_refine_diff_density_min -0.537
_refine_diff_density_rms 0.083
_refine_ls_extinction_method none
_refine_ls_goodness_of_fit_ref 1.017
_refine_ls_hydrogen_treatment constr
_refine_ls_matrix_type full
_refine_ls_number_parameters 725
_refine_ls_number_reflns 12744
_refine_ls_number_restraints 0
_refine_ls_restrained_S_all 1.017
_refine_ls_R_factor_all 0.0682
_refine_ls_R_factor_gt 0.0495
_refine_ls_shift/su_max 0.001
_refine_ls_shift/su_mean 0.000
_refine_ls_structure_factor_coef Fsqd
_refine_ls_weighting_details 'w=1/[\s^2^(Fo^2^)+(0.0767P)^2^+7.3399P] where P=(Fo^2^+2Fc^2^)/3'
_refine_ls_weighting_scheme calc
_refine_ls_wR_factor_gt 0.1266
_refine_ls_wR_factor_ref 0.1459
_reflns_Friedel_coverage 0.000
_reflns_number_gt 10115
_reflns_number_total 12744
_reflns_threshold_expression 'I > 2\s(I)'
_cod_data_source_file c7dt03470a2.cif
_cod_data_source_block a_CCDC1
_cod_database_code 7044558
_shelx_space_group_comment
;
The symmetry employed for this shelxl refinement is uniquely defined
by the following loop, which should always be used as a source of
symmetry information in preference to the above space-group names.
They are only intended as comments.
;
_oxdiff_exptl_absorpt_empirical_full_min 0.635
_oxdiff_exptl_absorpt_empirical_full_max 2.373
_oxdiff_exptl_absorpt_empirical_details
;
Empirical correction (ABSPACK) includes:
- Absorption correction using spherical harmonics
- Frame scaling
;
_shelxl_version_number 2014-3

loop_
_space_group_symop_operation_xyz
'x, y, z'
'-x, y+1/2, -z+1/2'
'-x, -y, -z'
'x, -y-1/2, z-1/2'

loop_
_atom_site_label
_atom_site_type_symbol
_atom_site_fract_x
_atom_site_fract_y
_atom_site_fract_z
_atom_site_U_iso_or_equiv
_atom_site_adp_type
_atom_site_occupancy
_atom_site_site_symmetry_order
_atom_site_calc_flag
_atom_site_refinement_flags_posn
_atom_site_refinement_flags_adp
_atom_site_refinement_flags_occupancy
Ti01 Ti 0.21506(3) 0.46939(3) 0.59523(3) 0.02347(12) Uani 1 1 d . . .
Ti02 Ti 0.32588(3) 0.62057(3) 0.68913(3) 0.02332(12) Uani 1 1 d . . .
Ti03 Ti 0.31296(3) 0.79950(3) 0.63460(3) 0.02398(12) Uani 1 1 d . . .
Ti04 Ti 0.17848(3) 0.55334(3) 0.71550(3) 0.02535(13) Uani 1 1 d . . .
Ti05 Ti 0.21523(3) 0.28571(3) 0.62888(3) 0.02619(13) Uani 1 1 d . . .
O1 O 0.26582(11) 0.54379(11) 0.65441(11) 0.0249(4) Uani 1 1 d . . .
O2 O 0.24975(11) 0.69922(12) 0.63404(11) 0.0245(4) Uani 1 1 d . . .
O3 O 0.68555(11) 0.56656(12) 0.43109(11) 0.0276(4) Uani 1 1 d . . .
O4 O 0.36338(11) 0.72690(12) 0.70422(11) 0.0252(4) Uani 1 1 d . . .
O5 O 0.14621(11) 0.64727(12) 0.65801(11) 0.0281(4) Uani 1 1 d . . .
O6 O 0.24163(11) 0.39109(12) 0.68060(11) 0.0253(4) Uani 1 1 d . . .
O7 O 0.37647(11) 0.62083(12) 0.60133(11) 0.0285(5) Uani 1 1 d . . .
O8 O 0.13866(11) 0.49404(12) 0.64770(11) 0.0260(4) Uani 1 1 d . . .
O9 O 0.24386(11) 0.82404(12) 0.55834(11) 0.0288(4) Uani 1 1 d . . .
O10 O 0.17659(11) 0.37002(12) 0.56333(11) 0.0258(4) Uani 1 1 d . . .
O11 O 0.36967(11) 0.73818(12) 0.56124(11) 0.0283(4) Uani 1 1 d . . .
O12 O 0.22630(11) 0.46515(12) 0.77009(11) 0.0285(4) Uani 1 1 d . . .
O13 O 0.37442(12) 0.87516(12) 0.61977(12) 0.0299(5) Uani 1 1 d . . .
O14 O 0.68775(11) 0.69062(12) 0.41158(12) 0.0299(5) Uani 1 1 d . . .
O15 O 0.27442(13) 0.24668(13) 0.70612(12) 0.0342(5) Uani 1 1 d . . .
O16 O 0.25846(12) 0.62256(12) 0.76042(11) 0.0279(4) Uani 1 1 d . . .
O17 O 0.20430(12) 0.20498(12) 0.57268(12) 0.0320(5) Uani 1 1 d . . .
O18 O 0.26135(12) 0.84311(12) 0.69795(12) 0.0307(5) Uani 1 1 d . . .
O19 O 0.19831(12) 0.52511(13) 0.52081(12) 0.0310(5) Uani 1 1 d . . .
O20 O 0.39771(12) 0.57531(13) 0.73808(12) 0.0318(5) Uani 1 1 d . . .
O21 O 0.13242(12) 0.28102(13) 0.66705(12) 0.0314(5) Uani 1 1 d . . .
O22 O 0.11045(12) 0.56529(13) 0.77229(12) 0.0336(5) Uani 1 1 d . . .
C01 C 0.18015(16) 0.69862(17) 0.63030(16) 0.0258(6) Uani 1 1 d . . .
C02 C 0.17295(16) 0.81557(18) 0.55545(16) 0.0276(6) Uani 1 1 d . . .
C03 C 0.39748(16) 0.67430(18) 0.56469(16) 0.0267(6) Uani 1 1 d . . .
C04 C 0.13916(16) 0.75781(17) 0.59136(16) 0.0263(6) Uani 1 1 d . . .
C05 C 0.65899(16) 0.63181(18) 0.43234(16) 0.0265(6) Uani 1 1 d . . .
C06 C 0.58780(16) 0.64081(18) 0.46120(16) 0.0267(6) Uani 1 1 d . . .
C07 C 0.46183(16) 0.65950(18) 0.52597(16) 0.0285(6) Uani 1 1 d . . .
C08 C 0.24530(16) 0.40293(18) 0.74622(16) 0.0272(6) Uani 1 1 d . . .
C10 C 0.50322(18) 0.59480(18) 0.53913(19) 0.0337(7) Uani 1 1 d . . .
C11 C 0.42643(16) 0.74458(18) 0.75216(17) 0.0289(6) Uani 1 1 d . . .
H11A H 0.4321 0.7043 0.7867 0.035 Uiso 1 1 calc R U .
C12 C 0.48269(17) 0.71401(19) 0.48003(17) 0.0297(6) Uani 1 1 d . . .
H12A H 0.4539 0.7561 0.4706 0.036 Uiso 1 1 calc R U .
C13 C 0.54640(17) 0.7058(2) 0.44822(16) 0.0306(7) Uani 1 1 d . . .
C14 C 0.27493(17) 0.34397(19) 0.79371(17) 0.0310(7) Uani 1 1 d . . .
C15 C 0.28965(17) 0.2709(2) 0.77057(18) 0.0333(7) Uani 1 1 d . . .
C16 C 0.06359(17) 0.75485(19) 0.58782(18) 0.0322(7) Uani 1 1 d . . .
H16A H 0.0415 0.7167 0.6109 0.039 Uiso 1 1 calc R U .
C17 C 0.56590(18) 0.58617(18) 0.50552(18) 0.0325(7) Uani 1 1 d . . .
H17A H 0.5934 0.5428 0.5131 0.039 Uiso 1 1 calc R U .
C18 C 0.49371(18) 0.7459(2) 0.71386(19) 0.0368(7) Uani 1 1 d . . .
H18A H 0.5348 0.7575 0.7457 0.055 Uiso 1 1 calc R U .
H18B H 0.5003 0.6975 0.6934 0.055 Uiso 1 1 calc R U .
H18C H 0.4886 0.7835 0.6783 0.055 Uiso 1 1 calc R U .
C19 C 0.41394(19) 0.81762(19) 0.78984(19) 0.0354(7) Uani 1 1 d . . .
H19A H 0.4555 0.8289 0.8212 0.053 Uiso 1 1 calc R U .
H19B H 0.4060 0.8577 0.7569 0.053 Uiso 1 1 calc R U .
H19C H 0.3725 0.8124 0.8153 0.053 Uiso 1 1 calc R U .
C09 C 0.2273(2) 0.91475(19) 0.70159(19) 0.0366(7) Uani 1 1 d . . .
H09A H 0.2167 0.9340 0.6545 0.044 Uiso 1 1 calc R U .
C20 C 0.26888(19) 0.6569(2) 0.82832(17) 0.0355(7) Uani 1 1 d . . .
H20A H 0.3157 0.6825 0.8327 0.043 Uiso 1 1 calc R U .
C21 C 0.12886(19) 0.8674(2) 0.51674(18) 0.0357(7) Uani 1 1 d . . .
H21A H 0.1499 0.9049 0.4921 0.043 Uiso 1 1 calc R U .
C22 C 0.15391(19) 0.14539(19) 0.5636(2) 0.0359(7) Uani 1 1 d . . .
H22A H 0.1051 0.1659 0.5635 0.043 Uiso 1 1 calc R U .
C23 C 0.39630(19) 0.9059(2) 0.55708(19) 0.0362(7) Uani 1 1 d . . .
H23A H 0.3778 0.8734 0.5188 0.043 Uiso 1 1 calc R U .
C24 C 0.3222(2) 0.2195(2) 0.8189(2) 0.0421(8) Uani 1 1 d . . .
H24A H 0.3327 0.1712 0.8047 0.051 Uiso 1 1 calc R U .
C25 C 0.02166(18) 0.8072(2) 0.5509(2) 0.0405(8) Uani 1 1 d . . .
H25A H -0.0283 0.8052 0.5499 0.049 Uiso 1 1 calc R U .
C26 C 0.12255(19) 0.3522(2) 0.50725(18) 0.0350(7) Uani 1 1 d . . .
H26A H 0.1018 0.3033 0.5176 0.042 Uiso 1 1 calc R U .
C27 C 0.04034(19) 0.5633(2) 0.7941(2) 0.0424(9) Uani 1 1 d . . .
H27A H 0.0332 0.6084 0.8216 0.051 Uiso 1 1 calc R U .
C28 C 0.0548(2) 0.8634(2) 0.5148(2) 0.0426(8) Uani 1 1 d . . .
H28A H 0.0266 0.8985 0.4892 0.051 Uiso 1 1 calc R U .
C29 C 0.0744(2) 0.3120(2) 0.6996(2) 0.0424(9) Uani 1 1 d . . .
H29A H 0.0772 0.3670 0.6979 0.051 Uiso 1 1 calc R U .
C30 C 0.4779(2) 0.9070(2) 0.5597(2) 0.0440(9) Uani 1 1 d . . .
H30A H 0.4922 0.9278 0.5175 0.066 Uiso 1 1 calc R U .
H30B H 0.4971 0.9374 0.5980 0.066 Uiso 1 1 calc R U .
H30C H 0.4961 0.8567 0.5654 0.066 Uiso 1 1 calc R U .
C31 C 0.0619(2) 0.4094(2) 0.5026(2) 0.0437(9) Uani 1 1 d . . .
H31A H 0.0268 0.3963 0.4651 0.065 Uiso 1 1 calc R U .
H31B H 0.0394 0.4095 0.5451 0.065 Uiso 1 1 calc R U .
H31C H 0.0809 0.4584 0.4946 0.065 Uiso 1 1 calc R U .
C32 C 0.3616(2) 0.9830(2) 0.5464(2) 0.0483(9) Uani 1 1 d . . .
H32A H 0.3756 1.0048 0.5044 0.072 Uiso 1 1 calc R U .
H32B H 0.3102 0.9780 0.5432 0.072 Uiso 1 1 calc R U .
H32C H 0.3772 1.0150 0.5847 0.072 Uiso 1 1 calc R U .
C33 C 0.2912(2) 0.3627(2) 0.86337(19) 0.0442(9) Uani 1 1 d . . .
H33A H 0.2805 0.4107 0.8786 0.053 Uiso 1 1 calc R U .
C34 C 0.2776(2) 0.9692(2) 0.7415(2) 0.0475(9) Uani 1 1 d . . .
H34A H 0.2543 1.0172 0.7437 0.071 Uiso 1 1 calc R U .
H34B H 0.2895 0.9505 0.7875 0.071 Uiso 1 1 calc R U .
H34C H 0.3208 0.9746 0.7187 0.071 Uiso 1 1 calc R U .
C35 C 0.3387(2) 0.2396(3) 0.8868(2) 0.0530(10) Uani 1 1 d . . .
H35A H 0.3607 0.2048 0.9177 0.064 Uiso 1 1 calc R U .
C36 C 0.2700(2) 0.5965(2) 0.88295(19) 0.0456(9) Uani 1 1 d . . .
H36A H 0.2769 0.6192 0.9279 0.068 Uiso 1 1 calc R U .
H36B H 0.2251 0.5698 0.8784 0.068 Uiso 1 1 calc R U .
H36C H 0.3087 0.5622 0.8773 0.068 Uiso 1 1 calc R U .
C37 C 0.3231(3) 0.3109(3) 0.9101(2) 0.0551(11) Uani 1 1 d . . .
H37A H 0.3338 0.3238 0.9563 0.066 Uiso 1 1 calc R U .
C38 C 0.1613(2) 0.1077(2) 0.4950(2) 0.0471(9) Uani 1 1 d . . .
H38A H 0.1272 0.0673 0.4886 0.071 Uiso 1 1 calc R U .
H38B H 0.1520 0.1437 0.4584 0.071 Uiso 1 1 calc R U .
H38C H 0.2092 0.0882 0.4944 0.071 Uiso 1 1 calc R U .
C39 C 0.1568(2) 0.9044(2) 0.7334(2) 0.0503(10) Uani 1 1 d . . .
H39A H 0.1333 0.9522 0.7361 0.075 Uiso 1 1 calc R U .
H39B H 0.1263 0.8708 0.7052 0.075 Uiso 1 1 calc R U .
H39C H 0.1662 0.8836 0.7789 0.075 Uiso 1 1 calc R U .
C40 C 0.2108(3) 0.7149(2) 0.8349(2) 0.0552(11) Uani 1 1 d . . .
H40A H 0.2175 0.7378 0.8797 0.083 Uiso 1 1 calc R U .
H40B H 0.2135 0.7528 0.8000 0.083 Uiso 1 1 calc R U .
H40C H 0.1644 0.6911 0.8290 0.083 Uiso 1 1 calc R U .
C41 C 0.1583(3) 0.3436(3) 0.4410(2) 0.0520(10) Uani 1 1 d . . .
H41A H 0.1225 0.3318 0.4038 0.078 Uiso 1 1 calc R U .
H41B H 0.1819 0.3898 0.4310 0.078 Uiso 1 1 calc R U .
H41C H 0.1932 0.3038 0.4462 0.078 Uiso 1 1 calc R U .
C42 C 0.1673(3) 0.0910(2) 0.6230(3) 0.0550(11) Uani 1 1 d . . .
H42A H 0.1333 0.0503 0.6172 0.082 Uiso 1 1 calc R U .
H42B H 0.2153 0.0714 0.6240 0.082 Uiso 1 1 calc R U .
H42C H 0.1616 0.1166 0.6657 0.082 Uiso 1 1 calc R U .
C43 C 0.1391(2) 0.6124(3) 0.4426(2) 0.0544(11) Uani 1 1 d . . .
H43A H 0.1456 0.6559 0.4146 0.082 Uiso 1 1 calc R U .
H43B H 0.1205 0.5717 0.4137 0.082 Uiso 1 1 calc R U .
H43C H 0.1057 0.6240 0.4758 0.082 Uiso 1 1 calc R U .
C44 C 0.4414(2) 0.5159(2) 0.7671(3) 0.0530(10) Uani 1 1 d . . .
H44A H 0.4256 0.5054 0.8128 0.064 Uiso 1 1 calc R U .
C45 C 0.2113(2) 0.5896(3) 0.4803(2) 0.0529(11) Uani 1 1 d . . .
H45A H 0.2265 0.6303 0.5123 0.064 Uiso 1 1 calc R U .
C46 C 0.5180(2) 0.5424(3) 0.7784(3) 0.0661(14) Uani 1 1 d . . .
H46A H 0.5478 0.5024 0.7981 0.099 Uiso 1 1 calc R U .
H46B H 0.5343 0.5572 0.7350 0.099 Uiso 1 1 calc R U .
H46C H 0.5209 0.5846 0.8093 0.099 Uiso 1 1 calc R U .
C47 C 0.0046(2) 0.2865(3) 0.6606(3) 0.0666(14) Uani 1 1 d . . .
H47A H -0.0354 0.3071 0.6822 0.100 Uiso 1 1 calc R U .
H47B H 0.0027 0.3036 0.6136 0.100 Uiso 1 1 calc R U .
H47C H 0.0020 0.2326 0.6614 0.100 Uiso 1 1 calc R U .
C48 C -0.0135(2) 0.5640(3) 0.7315(3) 0.0652(14) Uani 1 1 d . . .
H48A H -0.0614 0.5626 0.7458 0.098 Uiso 1 1 calc R U .
H48B H -0.0075 0.6090 0.7053 0.098 Uiso 1 1 calc R U .
H48C H -0.0061 0.5208 0.7033 0.098 Uiso 1 1 calc R U .
C49 C 0.0340(2) 0.4951(3) 0.8393(3) 0.0655(14) Uani 1 1 d . . .
H49A H -0.0136 0.4931 0.8545 0.098 Uiso 1 1 calc R U .
H49B H 0.0424 0.4505 0.8134 0.098 Uiso 1 1 calc R U .
H49C H 0.0689 0.4982 0.8787 0.098 Uiso 1 1 calc R U .
C50 C 0.4305(2) 0.4469(2) 0.7265(4) 0.0751(17) Uani 1 1 d . . .
H50A H 0.4607 0.4078 0.7473 0.113 Uiso 1 1 calc R U .
H50B H 0.3809 0.4318 0.7252 0.113 Uiso 1 1 calc R U .
H50C H 0.4427 0.4558 0.6803 0.113 Uiso 1 1 calc R U .
C51 C 0.0800(3) 0.2868(3) 0.7739(2) 0.0626(13) Uani 1 1 d . . .
H51A H 0.0408 0.3077 0.7963 0.094 Uiso 1 1 calc R U .
H51B H 0.0780 0.2329 0.7758 0.094 Uiso 1 1 calc R U .
H51C H 0.1249 0.3039 0.7970 0.094 Uiso 1 1 calc R U .
C52 C 0.2706(2) 0.5756(3) 0.4373(2) 0.0619(13) Uani 1 1 d . . .
H52A H 0.2785 0.6197 0.4105 0.093 Uiso 1 1 calc R U .
H52B H 0.3137 0.5641 0.4664 0.093 Uiso 1 1 calc R U .
H52C H 0.2584 0.5341 0.4069 0.093 Uiso 1 1 calc R U .
N1 N 0.5650(3) 0.7682(3) 0.4073(3) 0.0451(14) Uani 0.56 1 d . . P
H1A H 0.5377 0.8072 0.4036 0.054 Uiso 0.56 1 calc R U P
H1B H 0.6036 0.7667 0.3863 0.054 Uiso 0.56 1 calc R U P
N2 N 0.4958(5) 0.5414(5) 0.5931(4) 0.0504(18) Uiso 0.44 1 d . . P
H2A H 0.4633 0.5478 0.6212 0.060 Uiso 0.44 1 calc R U P
H2B H 0.5237 0.5029 0.5975 0.060 Uiso 0.44 1 calc R U P

loop_
_atom_site_aniso_label
_atom_site_aniso_U_11
_atom_site_aniso_U_22
_atom_site_aniso_U_33
_atom_site_aniso_U_23
_atom_site_aniso_U_13
_atom_site_aniso_U_12
Ti01 0.0208(2) 0.0234(3) 0.0273(3) 0.0023(2) 0.00802(19) -0.00021(19)
Ti02 0.0174(2) 0.0227(3) 0.0305(3) 0.0003(2) 0.00577(19) 0.00170(18)
Ti03 0.0191(2) 0.0230(3) 0.0306(3) 0.0000(2) 0.00590(19) 0.00140(19)
Ti04 0.0202(3) 0.0259(3) 0.0314(3) 0.0004(2) 0.0101(2) -0.00006(19)
Ti05 0.0227(3) 0.0241(3) 0.0330(3) 0.0029(2) 0.0089(2) -0.0003(2)
O1 0.0184(10) 0.0258(10) 0.0315(11) -0.0014(8) 0.0077(8) 0.0001(8)
O2 0.0174(9) 0.0260(10) 0.0307(10) -0.0013(8) 0.0053(8) 0.0018(8)
O3 0.0225(10) 0.0270(10) 0.0355(11) -0.0022(9) 0.0135(8) -0.0020(8)
O4 0.0192(10) 0.0254(10) 0.0311(11) -0.0002(8) 0.0029(8) 0.0014(8)
O5 0.0197(10) 0.0293(11) 0.0364(11) 0.0022(9) 0.0083(8) 0.0018(8)
O6 0.0220(10) 0.0270(10) 0.0276(10) 0.0028(8) 0.0059(8) 0.0010(8)
O7 0.0231(10) 0.0273(11) 0.0367(11) -0.0010(9) 0.0117(9) -0.0006(8)
O8 0.0201(10) 0.0246(10) 0.0340(11) 0.0042(9) 0.0055(8) -0.0009(8)
O9 0.0237(10) 0.0302(11) 0.0331(11) 0.0026(9) 0.0059(8) 0.0001(9)
O10 0.0238(10) 0.0253(10) 0.0287(10) 0.0024(8) 0.0040(8) -0.0035(8)
O11 0.0234(10) 0.0294(11) 0.0335(11) -0.0023(9) 0.0111(8) 0.0013(8)
O12 0.0267(11) 0.0314(11) 0.0286(11) 0.0028(9) 0.0082(8) -0.0003(9)
O13 0.0257(11) 0.0289(11) 0.0353(12) 0.0015(9) 0.0048(9) -0.0022(9)
O14 0.0237(11) 0.0281(11) 0.0398(12) 0.0021(9) 0.0125(9) -0.0003(8)
O15 0.0334(12) 0.0292(11) 0.0404(13) 0.0073(10) 0.0069(10) 0.0058(9)
O16 0.0261(11) 0.0285(11) 0.0302(11) -0.0025(9) 0.0081(8) 0.0000(8)
O17 0.0318(12) 0.0263(11) 0.0391(12) 0.0008(9) 0.0102(9) -0.0027(9)
O18 0.0297(11) 0.0259(11) 0.0374(12) 0.0006(9) 0.0083(9) 0.0045(9)
O19 0.0312(11) 0.0290(11) 0.0338(11) 0.0082(9) 0.0073(9) 0.0009(9)
O20 0.0283(11) 0.0277(11) 0.0389(12) 0.0044(9) 0.0013(9) 0.0052(9)
O21 0.0264(11) 0.0300(11) 0.0396(12) 0.0042(9) 0.0125(9) -0.0010(9)
O22 0.0273(11) 0.0329(12) 0.0428(13) 0.0010(10) 0.0155(10) 0.0015(9)
C01 0.0208(14) 0.0266(14) 0.0306(15) -0.0047(12) 0.0055(11) 0.0034(11)
C02 0.0216(14) 0.0322(16) 0.0293(15) -0.0035(12) 0.0040(11) 0.0029(12)
C03 0.0231(14) 0.0295(15) 0.0285(15) -0.0053(12) 0.0078(11) -0.0021(12)
C04 0.0211(14) 0.0280(15) 0.0299(15) -0.0016(12) 0.0023(11) 0.0019(11)
C05 0.0218(14) 0.0299(15) 0.0289(15) -0.0024(12) 0.0082(11) -0.0033(11)
C06 0.0207(14) 0.0313(15) 0.0292(15) -0.0074(12) 0.0086(11) -0.0033(11)
C07 0.0231(14) 0.0309(15) 0.0333(16) -0.0076(13) 0.0119(12) -0.0040(12)
C08 0.0202(14) 0.0297(15) 0.0333(16) 0.0024(13) 0.0101(11) -0.0007(11)
C10 0.0326(17) 0.0265(15) 0.0448(18) -0.0038(14) 0.0189(14) -0.0034(13)
C11 0.0227(14) 0.0290(15) 0.0344(16) -0.0005(13) -0.0008(12) 0.0000(12)
C12 0.0232(15) 0.0329(16) 0.0342(16) -0.0011(13) 0.0087(12) 0.0014(12)
C13 0.0235(15) 0.0418(18) 0.0273(15) -0.0002(13) 0.0059(12) -0.0008(13)
C14 0.0250(15) 0.0359(17) 0.0329(16) 0.0090(13) 0.0067(12) 0.0016(13)
C15 0.0212(15) 0.0365(17) 0.0433(18) 0.0102(14) 0.0089(13) 0.0022(12)
C16 0.0216(15) 0.0329(16) 0.0427(18) 0.0008(14) 0.0070(13) 0.0017(12)
C17 0.0313(16) 0.0244(15) 0.0446(18) -0.0075(13) 0.0176(14) -0.0002(12)
C18 0.0232(15) 0.0410(19) 0.0461(19) 0.0005(15) 0.0021(13) -0.0030(13)
C19 0.0343(17) 0.0301(16) 0.0408(18) -0.0047(14) -0.0022(14) 0.0002(13)
C09 0.0400(19) 0.0289(16) 0.0416(18) -0.0003(14) 0.0078(15) 0.0114(14)
C20 0.0375(18) 0.0389(18) 0.0313(16) -0.0075(14) 0.0099(13) -0.0068(14)
C21 0.0309(17) 0.0360(18) 0.0405(18) 0.0082(15) 0.0047(14) 0.0017(14)
C22 0.0299(16) 0.0272(16) 0.052(2) -0.0014(15) 0.0086(14) -0.0009(13)
C23 0.0335(18) 0.0358(18) 0.0396(18) 0.0046(14) 0.0044(14) -0.0067(14)
C24 0.0338(18) 0.044(2) 0.050(2) 0.0151(17) 0.0096(15) 0.0103(15)
C25 0.0205(15) 0.047(2) 0.054(2) 0.0091(17) 0.0036(14) 0.0033(14)
C26 0.0336(17) 0.0327(17) 0.0385(18) 0.0003(14) 0.0022(14) -0.0038(13)
C27 0.0284(17) 0.0405(19) 0.062(2) -0.0042(17) 0.0248(16) 0.0008(14)
C28 0.0303(18) 0.045(2) 0.052(2) 0.0124(17) -0.0003(15) 0.0096(15)
C29 0.0337(18) 0.0354(18) 0.061(2) 0.0029(17) 0.0221(17) 0.0021(14)
C30 0.0353(19) 0.048(2) 0.051(2) 0.0018(17) 0.0118(16) -0.0110(16)
C31 0.0327(18) 0.041(2) 0.055(2) 0.0028(17) -0.0065(16) -0.0040(15)
C32 0.049(2) 0.039(2) 0.056(2) 0.0127(18) 0.0018(18) -0.0037(17)
C33 0.048(2) 0.047(2) 0.0375(19) 0.0061(16) 0.0040(16) 0.0035(17)
C34 0.055(2) 0.0346(19) 0.052(2) -0.0089(17) 0.0001(18) 0.0044(17)
C35 0.053(2) 0.059(3) 0.046(2) 0.021(2) 0.0021(18) 0.013(2)
C36 0.053(2) 0.051(2) 0.0330(18) -0.0008(16) 0.0050(16) 0.0005(18)
C37 0.066(3) 0.063(3) 0.035(2) 0.0082(19) -0.0048(18) 0.010(2)
C38 0.043(2) 0.040(2) 0.058(2) -0.0130(18) 0.0041(18) 0.0029(16)
C39 0.043(2) 0.045(2) 0.065(3) -0.0043(19) 0.0175(19) 0.0162(18)
C40 0.073(3) 0.041(2) 0.054(2) -0.0091(19) 0.020(2) 0.013(2)
C41 0.067(3) 0.055(2) 0.0333(19) -0.0054(17) 0.0048(18) 0.003(2)
C42 0.060(3) 0.035(2) 0.072(3) 0.016(2) 0.017(2) -0.0029(18)
C43 0.045(2) 0.058(3) 0.060(3) 0.028(2) 0.0060(19) 0.0020(19)
C44 0.038(2) 0.047(2) 0.072(3) 0.007(2) -0.0045(19) 0.0137(18)
C45 0.043(2) 0.056(2) 0.063(3) 0.028(2) 0.0203(19) 0.0068(18)
C46 0.037(2) 0.052(3) 0.106(4) 0.005(3) -0.017(2) 0.0098(19)
C47 0.029(2) 0.100(4) 0.072(3) 0.030(3) 0.010(2) 0.003(2)
C48 0.029(2) 0.084(3) 0.083(3) 0.038(3) 0.009(2) 0.003(2)
C49 0.044(2) 0.087(4) 0.068(3) 0.032(3) 0.019(2) -0.005(2)
C50 0.035(2) 0.036(2) 0.152(6) -0.005(3) -0.005(3) 0.0080(17)
C51 0.047(2) 0.093(4) 0.052(2) -0.007(2) 0.029(2) -0.011(2)
C52 0.049(2) 0.083(3) 0.057(3) 0.028(2) 0.018(2) -0.004(2)
N1 0.039(3) 0.049(3) 0.050(3) 0.011(3) 0.018(3) 0.012(3)

loop_
_atom_type_symbol
_atom_type_description
_atom_type_scat_dispersion_real
_atom_type_scat_dispersion_imag
_atom_type_scat_source
C C 0.0181 0.0091 'International Tables Vol C Tables 4.2.6.8 and 6.1.1.4'
H H 0.0000 0.0000 'International Tables Vol C Tables 4.2.6.8 and 6.1.1.4'
O O 0.0492 0.0322 'International Tables Vol C Tables 4.2.6.8 and 6.1.1.4'
Ti Ti 0.2191 1.8069 'International Tables Vol C Tables 4.2.6.8 and 6.1.1.4'
N N 0.0311 0.0180 'International Tables Vol C Tables 4.2.6.8 and 6.1.1.4'

loop_
_geom_angle_atom_site_label_1
_geom_angle_atom_site_label_2
_geom_angle_atom_site_label_3
_geom_angle
_geom_angle_site_symmetry_1
_geom_angle_site_symmetry_3
O19 Ti01 O8 103.30(10) . .
O19 Ti01 O1 98.19(10) . .
O8 Ti01 O1 82.61(9) . .
O19 Ti01 O10 102.36(10) . .
O8 Ti01 O10 96.16(9) . .
O1 Ti01 O10 159.11(9) . .
O19 Ti01 O3 93.70(10) . 3_666
O8 Ti01 O3 161.42(9) . 3_666
O1 Ti01 O3 87.66(9) . 3_666
O10 Ti01 O3 87.32(9) . 3_666
O19 Ti01 O6 173.61(10) . .
O8 Ti01 O6 82.29(8) . .
O1 Ti01 O6 85.49(9) . .
O10 Ti01 O6 73.71(8) . .
O3 Ti01 O6 81.18(8) 3_666 .
O19 Ti01 Ti04 109.59(8) . .
O8 Ti01 Ti04 36.61(7) . .
O1 Ti01 Ti04 46.49(6) . .
O10 Ti01 Ti04 127.09(6) . .
O3 Ti01 Ti04 129.83(7) 3_666 .
O6 Ti01 Ti04 76.73(6) . .
O19 Ti01 Ti05 135.36(8) . .
O8 Ti01 Ti05 96.25(7) . .
O1 Ti01 Ti05 124.12(7) . .
O10 Ti01 Ti05 35.09(6) . .
O3 Ti01 Ti05 76.19(6) 3_666 .
O6 Ti01 Ti05 39.71(6) . .
Ti04 Ti01 Ti05 109.97(2) . .
O20 Ti02 O1 105.22(10) . .
O20 Ti02 O16 97.59(10) . .
O1 Ti02 O16 82.23(9) . .
O20 Ti02 O7 93.76(10) . .
O1 Ti02 O7 90.47(9) . .
O16 Ti02 O7 167.79(10) . .
O20 Ti02 O4 96.53(10) . .
O1 Ti02 O4 158.19(9) . .
O16 Ti02 O4 96.68(9) . .
O7 Ti02 O4 86.46(9) . .
O20 Ti02 O2 167.56(10) . .
O1 Ti02 O2 87.21(9) . .
O16 Ti02 O2 84.56(9) . .
O7 Ti02 O2 85.33(8) . .
O4 Ti02 O2 71.03(8) . .
O20 Ti02 Ti04 112.14(8) . .
O1 Ti02 Ti04 42.03(6) . .
O16 Ti02 Ti04 41.19(7) . .
O7 Ti02 Ti04 129.32(7) . .
O4 Ti02 Ti04 129.64(6) . .
O2 Ti02 Ti04 77.48(6) . .
O20 Ti02 Ti03 129.19(8) . .
O1 Ti02 Ti03 124.13(7) . .
O16 Ti02 Ti03 100.06(7) . .
O7 Ti02 Ti03 75.94(6) . .
O4 Ti02 Ti03 34.39(6) . .
O2 Ti02 Ti03 38.62(5) . .
Ti04 Ti02 Ti03 112.43(2) . .
O18 Ti03 O13 100.09(10) . .
O18 Ti03 O9 93.84(10) . .
O13 Ti03 O9 95.56(10) . .
O18 Ti03 O4 93.52(9) . .
O13 Ti03 O4 108.55(9) . .
O9 Ti03 O4 153.08(9) . .
O18 Ti03 O2 91.89(9) . .
O13 Ti03 O2 167.89(9) . .
O9 Ti03 O2 81.74(9) . .
O4 Ti03 O2 72.17(8) . .
O18 Ti03 O11 174.81(10) . .
O13 Ti03 O11 85.02(9) . .
O9 Ti03 O11 86.52(9) . .
O4 Ti03 O11 83.92(8) . .
O2 Ti03 O11 83.03(8) . .
O18 Ti03 Ti02 102.63(7) . .
O13 Ti03 Ti02 136.76(7) . .
O9 Ti03 Ti02 118.84(7) . .
O4 Ti03 Ti02 34.25(6) . .
O2 Ti03 Ti02 39.94(6) . .
O11 Ti03 Ti02 72.74(6) . .
O22 Ti04 O8 104.92(11) . .
O22 Ti04 O12 94.08(10) . .
O8 Ti04 O12 93.45(9) . .
O22 Ti04 O16 101.31(10) . .
O8 Ti04 O16 153.47(9) . .
O12 Ti04 O16 88.62(9) . .
O22 Ti04 O5 92.92(10) . .
O8 Ti04 O5 89.93(9) . .
O12 Ti04 O5 171.18(9) . .
O16 Ti04 O5 84.75(9) . .
O22 Ti04 O1 174.98(10) . .
O8 Ti04 O1 80.04(9) . .
O12 Ti04 O1 84.77(8) . .
O16 Ti04 O1 73.80(8) . .
O5 Ti04 O1 87.80(8) . .
O22 Ti04 Ti01 142.99(8) . .
O8 Ti04 Ti01 38.70(7) . .
O12 Ti04 Ti01 84.25(6) . .
O16 Ti04 Ti01 115.58(6) . .
O5 Ti04 Ti01 93.36(6) . .
O1 Ti04 Ti01 41.82(6) . .
O22 Ti04 Ti02 139.36(8) . .
O8 Ti04 Ti02 114.81(7) . .
O12 Ti04 Ti02 91.83(6) . .
O16 Ti04 Ti02 38.66(6) . .
O5 Ti04 Ti02 79.36(6) . .
O1 Ti04 Ti02 35.99(6) . .
Ti01 Ti04 Ti02 77.609(19) . .
O21 Ti05 O17 99.35(11) . .
O21 Ti05 O15 96.62(11) . .
O17 Ti05 O15 102.17(11) . .
O21 Ti05 O10 91.46(10) . .
O17 Ti05 O10 101.09(10) . .
O15 Ti05 O10 153.73(10) . .
O21 Ti05 O14 170.80(10) . 3_666
O17 Ti05 O14 89.13(10) . 3_666
O15 Ti05 O14 84.97(10) . 3_666
O10 Ti05 O14 83.36(9) . 3_666
O21 Ti05 O6 90.88(9) . .
O17 Ti05 O6 168.37(9) . .
O15 Ti05 O6 81.95(9) . .
O10 Ti05 O6 72.94(8) . .
O14 Ti05 O6 80.35(8) 3_666 .
O21 Ti05 Ti01 98.23(8) . .
O17 Ti05 Ti01 131.57(8) . .
O15 Ti05 Ti01 120.06(8) . .
O10 Ti05 Ti01 33.74(6) . .
O14 Ti05 Ti01 73.28(6) 3_666 .
O6 Ti05 Ti01 40.28(6) . .
Ti02 O1 Ti01 164.37(12) . .
Ti02 O1 Ti04 101.98(9) . .
Ti01 O1 Ti04 91.69(8) . .
C01 O2 Ti03 123.87(19) . .
C01 O2 Ti02 128.4(2) . .
Ti03 O2 Ti02 101.43(8) . .
C05 O3 Ti01 130.58(19) . 3_666
C11 O4 Ti02 122.52(18) . .
C11 O4 Ti03 125.45(18) . .
Ti02 O4 Ti03 111.35(10) . .
C01 O5 Ti04 133.2(2) . .
C08 O6 Ti05 126.21(19) . .
C08 O6 Ti01 129.4(2) . .
Ti05 O6 Ti01 100.01(9) . .
C03 O7 Ti02 131.7(2) . .
Ti04 O8 Ti01 104.69(10) . .
C02 O9 Ti03 126.9(2) . .
C26 O10 Ti01 129.45(19) . .
C26 O10 Ti05 119.06(19) . .
Ti01 O10 Ti05 111.16(10) . .
C03 O11 Ti03 130.8(2) . .
C08 O12 Ti04 127.1(2) . .
C23 O13 Ti03 131.0(2) . .
C05 O14 Ti05 134.5(2) . 3_666
C15 O15 Ti05 132.8(2) . .
C20 O16 Ti02 127.73(19) . .
C20 O16 Ti04 131.76(19) . .
Ti02 O16 Ti04 100.15(9) . .
C22 O17 Ti05 135.0(2) . .
C09 O18 Ti03 133.2(2) . .
C45 O19 Ti01 152.0(3) . .
C44 O20 Ti02 159.0(3) . .
C29 O21 Ti05 154.0(2) . .
C27 O22 Ti04 157.2(3) . .
O5 C01 O2 121.6(3) . .
O5 C01 C04 118.8(3) . .
O2 C01 C04 119.6(3) . .
O9 C02 C21 118.6(3) . .
O9 C02 C04 123.2(3) . .
C21 C02 C04 118.2(3) . .
O11 C03 O7 124.2(3) . .
O11 C03 C07 118.8(3) . .
O7 C03 C07 117.0(3) . .
C16 C04 C02 119.4(3) . .
C16 C04 C01 118.0(3) . .
C02 C04 C01 122.5(3) . .
O14 C05 O3 125.3(3) . .
O14 C05 C06 116.8(3) . .
O3 C05 C06 117.9(3) . .
C17 C06 C13 120.1(3) . .
C17 C06 C05 118.8(3) . .
C13 C06 C05 120.9(3) . .
C10 C07 C12 120.4(3) . .
C10 C07 C03 120.5(3) . .
C12 C07 C03 118.9(3) . .
O12 C08 O6 121.1(3) . .
O12 C08 C14 119.7(3) . .
O6 C08 C14 119.1(3) . .
C07 C10 C17 118.4(3) . .
C07 C10 N2 126.2(4) . .
C17 C10 N2 114.3(5) . .
O4 C11 C18 110.0(3) . .
O4 C11 C19 109.9(2) . .
C18 C11 C19 113.2(3) . .
O4 C11 H11A 107.8 . .
C18 C11 H11A 107.8 . .
C19 C11 H11A 107.8 . .
C13 C12 C07 120.7(3) . .
C13 C12 H12A 119.7 . .
C07 C12 H12A 119.7 . .
C12 C13 C06 118.9(3) . .
C12 C13 N1 115.3(4) . .
C06 C13 N1 125.7(3) . .
C33 C14 C15 119.8(3) . .
C33 C14 C08 118.1(3) . .
C15 C14 C08 122.0(3) . .
O15 C15 C24 117.4(3) . .
O15 C15 C14 124.6(3) . .
C24 C15 C14 118.0(3) . .
C25 C16 C04 121.3(3) . .
C25 C16 H16A 119.4 . .
C04 C16 H16A 119.4 . .
C06 C17 C10 121.4(3) . .
C06 C17 H17A 119.3 . .
C10 C17 H17A 119.3 . .
C11 C18 H18A 109.5 . .
C11 C18 H18B 109.5 . .
H18A C18 H18B 109.5 . .
C11 C18 H18C 109.5 . .
H18A C18 H18C 109.5 . .
H18B C18 H18C 109.5 . .
C11 C19 H19A 109.5 . .
C11 C19 H19B 109.5 . .
H19A C19 H19B 109.5 . .
C11 C19 H19C 109.5 . .
H19A C19 H19C 109.5 . .
H19B C19 H19C 109.5 . .
O18 C09 C34 109.9(3) . .
O18 C09 C39 108.5(3) . .
C34 C09 C39 112.9(3) . .
O18 C09 H09A 108.5 . .
C34 C09 H09A 108.5 . .
C39 C09 H09A 108.5 . .
O16 C20 C36 109.4(3) . .
O16 C20 C40 109.2(3) . .
C36 C20 C40 112.9(3) . .
O16 C20 H20A 108.4 . .
C36 C20 H20A 108.4 . .
C40 C20 H20A 108.4 . .
C28 C21 C02 121.0(3) . .
C28 C21 H21A 119.5 . .
C02 C21 H21A 119.5 . .
O17 C22 C38 109.2(3) . .
O17 C22 C42 108.9(3) . .
C38 C22 C42 111.7(3) . .
O17 C22 H22A 109.0 . .
C38 C22 H22A 109.0 . .
C42 C22 H22A 109.0 . .
O13 C23 C30 110.0(3) . .
O13 C23 C32 108.1(3) . .
C30 C23 C32 113.8(3) . .
O13 C23 H23A 108.3 . .
C30 C23 H23A 108.3 . .
C32 C23 H23A 108.3 . .
C35 C24 C15 121.1(4) . .
C35 C24 H24A 119.4 . .
C15 C24 H24A 119.4 . .
C16 C25 C28 119.3(3) . .
C16 C25 H25A 120.3 . .
C28 C25 H25A 120.3 . .
O10 C26 C41 109.4(3) . .
O10 C26 C31 111.1(3) . .
C41 C26 C31 113.8(3) . .
O10 C26 H26A 107.4 . .
C41 C26 H26A 107.4 . .
C31 C26 H26A 107.4 . .
O22 C27 C48 108.8(3) . .
O22 C27 C49 108.7(3) . .
C48 C27 C49 113.3(4) . .
O22 C27 H27A 108.6 . .
C48 C27 H27A 108.6 . .
C49 C27 H27A 108.6 . .
C21 C28 C25 120.8(3) . .
C21 C28 H28A 119.6 . .
C25 C28 H28A 119.6 . .
O21 C29 C51 109.0(3) . .
O21 C29 C47 108.5(4) . .
C51 C29 C47 111.7(3) . .
O21 C29 H29A 109.2 . .
C51 C29 H29A 109.2 . .
C47 C29 H29A 109.2 . .
C23 C30 H30A 109.5 . .
C23 C30 H30B 109.5 . .
H30A C30 H30B 109.5 . .
C23 C30 H30C 109.5 . .
H30A C30 H30C 109.5 . .
H30B C30 H30C 109.5 . .
C26 C31 H31A 109.5 . .
C26 C31 H31B 109.5 . .
H31A C31 H31B 109.5 . .
C26 C31 H31C 109.5 . .
H31A C31 H31C 109.5 . .
H31B C31 H31C 109.5 . .
C23 C32 H32A 109.5 . .
C23 C32 H32B 109.5 . .
H32A C32 H32B 109.5 . .
C23 C32 H32C 109.5 . .
H32A C32 H32C 109.5 . .
H32B C32 H32C 109.5 . .
C37 C33 C14 121.0(4) . .
C37 C33 H33A 119.5 . .
C14 C33 H33A 119.5 . .
C09 C34 H34A 109.5 . .
C09 C34 H34B 109.5 . .
H34A C34 H34B 109.5 . .
C09 C34 H34C 109.5 . .
H34A C34 H34C 109.5 . .
H34B C34 H34C 109.5 . .
C24 C35 C37 121.1(4) . .
C24 C35 H35A 119.5 . .
C37 C35 H35A 119.5 . .
C20 C36 H36A 109.5 . .
C20 C36 H36B 109.5 . .
H36A C36 H36B 109.5 . .
C20 C36 H36C 109.5 . .
H36A C36 H36C 109.5 . .
H36B C36 H36C 109.5 . .
C35 C37 C33 119.0(4) . .
C35 C37 H37A 120.5 . .
C33 C37 H37A 120.5 . .
C22 C38 H38A 109.5 . .
C22 C38 H38B 109.5 . .
H38A C38 H38B 109.5 . .
C22 C38 H38C 109.5 . .
H38A C38 H38C 109.5 . .
H38B C38 H38C 109.5 . .
C09 C39 H39A 109.5 . .
C09 C39 H39B 109.5 . .
H39A C39 H39B 109.5 . .
C09 C39 H39C 109.5 . .
H39A C39 H39C 109.5 . .
H39B C39 H39C 109.5 . .
C20 C40 H40A 109.5 . .
C20 C40 H40B 109.5 . .
H40A C40 H40B 109.5 . .
C20 C40 H40C 109.5 . .
H40A C40 H40C 109.5 . .
H40B C40 H40C 109.5 . .
C26 C41 H41A 109.5 . .
C26 C41 H41B 109.5 . .
H41A C41 H41B 109.5 . .
C26 C41 H41C 109.5 . .
H41A C41 H41C 109.5 . .
H41B C41 H41C 109.5 . .
C22 C42 H42A 109.5 . .
C22 C42 H42B 109.5 . .
H42A C42 H42B 109.5 . .
C22 C42 H42C 109.5 . .
H42A C42 H42C 109.5 . .
H42B C42 H42C 109.5 . .
C45 C43 H43A 109.5 . .
C45 C43 H43B 109.5 . .
H43A C43 H43B 109.5 . .
C45 C43 H43C 109.5 . .
H43A C43 H43C 109.5 . .
H43B C43 H43C 109.5 . .
O20 C44 C50 111.4(4) . .
O20 C44 C46 109.1(4) . .
C50 C44 C46 115.1(4) . .
O20 C44 H44A 106.9 . .
C50 C44 H44A 106.9 . .
C46 C44 H44A 106.9 . .
O19 C45 C52 110.8(4) . .
O19 C45 C43 106.9(3) . .
C52 C45 C43 116.7(4) . .
O19 C45 H45A 107.3 . .
C52 C45 H45A 107.3 . .
C43 C45 H45A 107.3 . .
C44 C46 H46A 109.5 . .
C44 C46 H46B 109.5 . .
H46A C46 H46B 109.5 . .
C44 C46 H46C 109.5 . .
H46A C46 H46C 109.5 . .
H46B C46 H46C 109.5 . .
C29 C47 H47A 109.5 . .
C29 C47 H47B 109.5 . .
H47A C47 H47B 109.5 . .
C29 C47 H47C 109.5 . .
H47A C47 H47C 109.5 . .
H47B C47 H47C 109.5 . .
C27 C48 H48A 109.5 . .
C27 C48 H48B 109.5 . .
H48A C48 H48B 109.5 . .
C27 C48 H48C 109.5 . .
H48A C48 H48C 109.5 . .
H48B C48 H48C 109.5 . .
C27 C49 H49A 109.5 . .
C27 C49 H49B 109.5 . .
H49A C49 H49B 109.5 . .
C27 C49 H49C 109.5 . .
H49A C49 H49C 109.5 . .
H49B C49 H49C 109.5 . .
C44 C50 H50A 109.5 . .
C44 C50 H50B 109.5 . .
H50A C50 H50B 109.5 . .
C44 C50 H50C 109.5 . .
H50A C50 H50C 109.5 . .
H50B C50 H50C 109.5 . .
C29 C51 H51A 109.5 . .
C29 C51 H51B 109.5 . .
H51A C51 H51B 109.5 . .
C29 C51 H51C 109.5 . .
H51A C51 H51C 109.5 . .
H51B C51 H51C 109.5 . .
C45 C52 H52A 109.5 . .
C45 C52 H52B 109.5 . .
H52A C52 H52B 109.5 . .
C45 C52 H52C 109.5 . .
H52A C52 H52C 109.5 . .
H52B C52 H52C 109.5 . .
C13 N1 H1A 120.0 . .
C13 N1 H1B 120.0 . .
H1A N1 H1B 120.0 . .
C10 N2 H2A 120.0 . .
C10 N2 H2B 120.0 . .
H2A N2 H2B 120.0 . .

loop_
_geom_bond_atom_site_label_1
_geom_bond_atom_site_label_2
_geom_bond_distance
_geom_bond_site_symmetry_2
Ti01 O19 1.757(2) .
Ti01 O8 1.880(2) .
Ti01 O1 1.940(2) .
Ti01 O10 1.984(2) .
Ti01 O3 2.069(2) 3_666
Ti01 O6 2.187(2) .
Ti01 Ti04 2.9082(8) .
Ti01 Ti05 3.3312(7) .
Ti02 O20 1.762(2) .
Ti02 O1 1.852(2) .
Ti02 O16 1.957(2) .
Ti02 O7 2.026(2) .
Ti02 O4 2.028(2) .
Ti02 O2 2.198(2) .
Ti02 Ti04 3.0831(7) .
Ti02 Ti03 3.3552(7) .
Ti03 O18 1.807(2) .
Ti03 O13 1.808(2) .
Ti03 O9 1.920(2) .
Ti03 O4 2.035(2) .
Ti03 O2 2.137(2) .
Ti03 O11 2.150(2) .
Ti04 O22 1.771(2) .
Ti04 O8 1.793(2) .
Ti04 O12 2.050(2) .
Ti04 O16 2.063(2) .
Ti04 O5 2.067(2) .
Ti04 O1 2.110(2) .
Ti05 O21 1.776(2) .
Ti05 O17 1.804(2) .
Ti05 O15 1.908(2) .
Ti05 O10 2.054(2) .
Ti05 O14 2.082(2) 3_666
Ti05 O6 2.161(2) .
O2 C01 1.293(4) .
O3 C05 1.263(4) .
O3 Ti01 2.069(2) 3_666
O4 C11 1.463(4) .
O5 C01 1.260(4) .
O6 C08 1.288(4) .
O7 C03 1.272(4) .
O9 C02 1.326(4) .
O10 C26 1.448(4) .
O11 C03 1.248(4) .
O12 C08 1.263(4) .
O13 C23 1.430(4) .
O14 C05 1.259(4) .
O14 Ti05 2.082(2) 3_666
O15 C15 1.329(4) .
O16 C20 1.451(4) .
O17 C22 1.416(4) .
O18 C09 1.428(4) .
O19 C45 1.425(4) .
O20 C44 1.418(4) .
O21 C29 1.415(4) .
O22 C27 1.412(4) .
C01 C04 1.468(4) .
C02 C21 1.405(5) .
C02 C04 1.422(4) .
C03 C07 1.498(4) .
C04 C16 1.405(4) .
C05 C06 1.497(4) .
C06 C17 1.385(5) .
C06 C13 1.400(5) .
C07 C10 1.395(5) .
C07 C12 1.398(5) .
C08 C14 1.470(4) .
C10 C17 1.400(4) .
C10 N2 1.432(9) .
C11 C18 1.518(4) .
C11 C19 1.520(4) .
C11 H11A 0.9800 .
C12 C13 1.397(4) .
C12 H12A 0.9300 .
C13 N1 1.426(7) .
C14 C33 1.400(5) .
C14 C15 1.411(5) .
C15 C24 1.406(5) .
C16 C25 1.373(5) .
C16 H16A 0.9300 .
C17 H17A 0.9300 .
C18 H18A 0.9600 .
C18 H18B 0.9600 .
C18 H18C 0.9600 .
C19 H19A 0.9600 .
C19 H19B 0.9600 .
C19 H19C 0.9600 .
C09 C34 1.510(5) .
C09 C39 1.515(5) .
C09 H09A 0.9800 .
C20 C36 1.509(5) .
C20 C40 1.509(5) .
C20 H20A 0.9800 .
C21 C28 1.379(5) .
C21 H21A 0.9300 .
C22 C38 1.508(5) .
C22 C42 1.510(5) .
C22 H22A 0.9800 .
C23 C30 1.518(5) .
C23 C32 1.522(5) .
C23 H23A 0.9800 .
C24 C35 1.374(6) .
C24 H24A 0.9300 .
C25 C28 1.398(5) .
C25 H25A 0.9300 .
C26 C41 1.512(5) .
C26 C31 1.517(5) .
C26 H26A 0.9800 .
C27 C48 1.504(6) .
C27 C49 1.509(6) .
C27 H27A 0.9800 .
C28 H28A 0.9300 .
C29 C51 1.507(6) .
C29 C47 1.513(6) .
C29 H29A 0.9800 .
C30 H30A 0.9600 .
C30 H30B 0.9600 .
C30 H30C 0.9600 .
C31 H31A 0.9600 .
C31 H31B 0.9600 .
C31 H31C 0.9600 .
C32 H32A 0.9600 .
C32 H32B 0.9600 .
C32 H32C 0.9600 .
C33 C37 1.388(6) .
C33 H33A 0.9300 .
C34 H34A 0.9600 .
C34 H34B 0.9600 .
C34 H34C 0.9600 .
C35 C37 1.386(7) .
C35 H35A 0.9300 .
C36 H36A 0.9600 .
C36 H36B 0.9600 .
C36 H36C 0.9600 .
C37 H37A 0.9300 .
C38 H38A 0.9600 .
C38 H38B 0.9600 .
C38 H38C 0.9600 .
C39 H39A 0.9600 .
C39 H39B 0.9600 .
C39 H39C 0.9600 .
C40 H40A 0.9600 .
C40 H40B 0.9600 .
C40 H40C 0.9600 .
C41 H41A 0.9600 .
C41 H41B 0.9600 .
C41 H41C 0.9600 .
C42 H42A 0.9600 .
C42 H42B 0.9600 .
C42 H42C 0.9600 .
C43 C45 1.526(6) .
C43 H43A 0.9600 .
C43 H43B 0.9600 .
C43 H43C 0.9600 .
C44 C50 1.463(7) .
C44 C46 1.500(6) .
C44 H44A 0.9800 .
C45 C52 1.468(6) .
C45 H45A 0.9800 .
C46 H46A 0.9600 .
C46 H46B 0.9600 .
C46 H46C 0.9600 .
C47 H47A 0.9600 .
C47 H47B 0.9600 .
C47 H47C 0.9600 .
C48 H48A 0.9600 .
C48 H48B 0.9600 .
C48 H48C 0.9600 .
C49 H49A 0.9600 .
C49 H49B 0.9600 .
C49 H49C 0.9600 .
C50 H50A 0.9600 .
C50 H50B 0.9600 .
C50 H50C 0.9600 .
C51 H51A 0.9600 .
C51 H51B 0.9600 .
C51 H51C 0.9600 .
C52 H52A 0.9600 .
C52 H52B 0.9600 .
C52 H52C 0.9600 .
N1 H1A 0.8600 .
N1 H1B 0.8600 .
N2 H2A 0.8600 .
N2 H2B 0.8600 .
